data_2213162
loop_
_publ_author_name
'Nancy Mathew'
'Mini Kuriakose'
'Seena, E. B.'
'Prathapachandra Kurup, M. R.'

_publ_section_title
;
 2'-(2-Hydroxy-4-methoxybenzylidene)nicotinohydrazide monohydrate
;
_journal_coeditor_code BT2315
_journal_issue 5
_journal_name_full 'Acta Crystallographica Section E'
_journal_page_first o2190
_journal_page_last o2191
_journal_paper_doi 10.1107/S1600536807014808
_journal_volume 63
_journal_year 2007
_chemical_formula_iupac 'C14 H13 N3 O3, H2 O1'
_chemical_formula_moiety 'C14 H13 N3 O3, H2 O1'
_chemical_formula_sum 'C14 H15 N3 O4'
_chemical_formula_weight 289.29
_chemical_name_systematic
;
2'-(2-Hydroxy-4-methoxybenzylidene)nicotinohydrazide monohydrate
;
_space_group_IT_number 2
_symmetry_cell_setting triclinic
_symmetry_space_group_name_Hall '-P 1'
_symmetry_space_group_name_H-M 'P -1'
_atom_sites_solution_hydrogens geom
_atom_sites_solution_primary direct
_atom_sites_solution_secondary difmap
_audit_creation_method SHELXL-97
_cell_angle_alpha 80.11(3)
_cell_angle_beta 77.24(3)
_cell_angle_gamma 75.90(3)
_cell_formula_units_Z 2
_cell_length_a 6.452(2)
_cell_length_b 7.884(3)
_cell_length_c 14.128(4)
_cell_measurement_reflns_used 3644
_cell_measurement_temperature 150(2)
_cell_measurement_theta_max 32.2157
_cell_measurement_theta_min 2.8984
_cell_volume 674.5(4)
_computing_cell_refinement 'CrysAlis RED (Oxford Diffraction, 2006)'
_computing_data_collection 'CrysAlis CCD (Oxford Diffraction, 2006)'
_computing_data_reduction 'CrysAlis RED'
_computing_molecular_graphics 'SHELXTL (Bruker, 1997)'
_computing_publication_material SHELXL97
_computing_structure_refinement 'SHELXL97 (Sheldrick, 1997)'
_computing_structure_solution 'SHELXS97 (Sheldrick, 1997)'
_diffrn_ambient_temperature 150(2)
_diffrn_detector_area_resol_mean 15.9948
_diffrn_measured_fraction_theta_full 0.997
_diffrn_measured_fraction_theta_max 0.997
_diffrn_measurement_device_type 'Oxford Diffraction Xcalibur-S'
_diffrn_measurement_method \w
_diffrn_radiation_monochromator graphite
_diffrn_radiation_source 'Enhance (Mo) X-ray Source'
_diffrn_radiation_type MoK\a
_diffrn_radiation_wavelength 0.71073
_diffrn_reflns_av_R_equivalents 0.0221
_diffrn_reflns_av_sigmaI/netI 0.0262
_diffrn_reflns_limit_h_max 7
_diffrn_reflns_limit_h_min -7
_diffrn_reflns_limit_k_max 8
_diffrn_reflns_limit_k_min -9
_diffrn_reflns_limit_l_max 16
_diffrn_reflns_limit_l_min -16
_diffrn_reflns_number 7088
_diffrn_reflns_theta_full 25.00
_diffrn_reflns_theta_max 25.00
_diffrn_reflns_theta_min 2.90
_diffrn_standards_decay_% <3
_diffrn_standards_number 0
_exptl_absorpt_coefficient_mu 0.107
_exptl_absorpt_correction_T_max 0.9780
_exptl_absorpt_correction_T_min 0.9657
_exptl_absorpt_correction_type multi-scan
_exptl_absorpt_process_details '(CrysAlis RED; Oxford Diffraction, 2006)'
_exptl_crystal_colour yellow
_exptl_crystal_density_diffrn 1.424
_exptl_crystal_density_method 'not measured'
_exptl_crystal_description block
_exptl_crystal_F_000 304
_exptl_crystal_size_max 0.33
_exptl_crystal_size_mid 0.26
_exptl_crystal_size_min 0.21
_refine_diff_density_max 0.529
_refine_diff_density_min -0.265
_refine_ls_extinction_method none
_refine_ls_goodness_of_fit_ref 1.064
_refine_ls_hydrogen_treatment mixed
_refine_ls_matrix_type full
_refine_ls_number_parameters 207
_refine_ls_number_reflns 2370
_refine_ls_number_restraints 0
_refine_ls_restrained_S_all 1.064
_refine_ls_R_factor_all 0.0651
_refine_ls_R_factor_gt 0.0462
_refine_ls_shift/su_max 0.005
_refine_ls_shift/su_mean 0.000
_refine_ls_structure_factor_coef Fsqd
_refine_ls_weighting_details 'calc w=1/[\s^2^(Fo^2^)+(0.0969P)^2^] where P=(Fo^2^+2Fc^2^)/3'
_refine_ls_weighting_scheme calc
_refine_ls_wR_factor_gt 0.1294
_refine_ls_wR_factor_ref 0.1484
_reflns_number_gt 1606
_reflns_number_total 2370
_reflns_threshold_expression I>2\s(I)
_cod_data_source_file bt2315.cif
_cod_data_source_block I
_cod_depositor_comments
;
The following automatic conversions were performed:
'_geom_bond_publ_flag' value 'Y' changed to 'y' according to
'/home/saulius/struct/CIF-dictionaries/cif_core.dic' dictionary named
'cif_core.dic' version 2.4.1 from 2010-06-29 (7
times).

'_geom_angle_publ_flag' value 'Y' changed to 'y' according to
'/home/saulius/struct/CIF-dictionaries/cif_core.dic' dictionary named
'cif_core.dic' version 2.4.1 from 2010-06-29 (5 times).

Automatic conversion script
Id: cif_fix_enum 1527 2010-12-29 10:47:43Z saulius 

The following automatic conversions were performed:

'_geom_bond_publ_flag' value 'Y' changed to 'y' according to
/home/saulius/struct/CIF-dictionaries/cif_core.dic dictionary named
'cif_core.dic' version 2.4.1 from 2010-06-29 (7
times).

'_geom_angle_publ_flag' value 'Y' changed to 'y' according
to /home/saulius/struct/CIF-dictionaries/cif_core.dic dictionary
named 'cif_core.dic' version 2.4.1 from 2010-06-29 (5 times).

Automatic conversion script
Id: cif_fix_values 1715 2011-07-08 13:25:40Z adriana 
;
_cod_database_code 2213162
_cod_database_fobs_code 2213162

loop_
_symmetry_equiv_pos_as_xyz
'x, y, z'
'-x, -y, -z'

loop_
_atom_site_type_symbol
_atom_site_label
_atom_site_fract_x
_atom_site_fract_y
_atom_site_fract_z
_atom_site_U_iso_or_equiv
_atom_site_adp_type
_atom_site_calc_flag
_atom_site_refinement_flags
_atom_site_occupancy
O O1 0.4649(2) -0.79669(16) 0.43973(9) 0.0327(4) Uani d . 1
O O2 0.1887(2) -0.18911(18) 0.34201(10) 0.0389(4) Uani d . 1
O O3 0.2048(2) 0.30281(18) 0.20932(10) 0.0384(4) Uani d . 1
N N1 0.4811(3) -0.00030(19) 0.25145(11) 0.0290(4) Uani d . 1
N N2 0.5519(3) 0.1505(2) 0.20461(11) 0.0280(4) Uani d . 1
C C13 0.7500(3) 0.6280(2) 0.06303(13) 0.0320(5) Uani d . 1
H H13 0.8940 0.6364 0.0394 0.038 Uiso calc R 1
C C1 0.2484(3) -0.8253(3) 0.47171(15) 0.0379(5) Uani d . 1
H H1A 0.1731 -0.7539 0.5226 0.057 Uiso calc R 1
H H1B 0.2540 -0.9473 0.4963 0.057 Uiso calc R 1
H H1C 0.1729 -0.7938 0.4177 0.057 Uiso calc R 1
C C2 0.4904(3) -0.6311(2) 0.40118(12) 0.0263(4) Uani d . 1
C C3 0.7050(3) -0.6133(2) 0.36741(13) 0.0320(5) Uani d . 1
H H3 0.8194 -0.7106 0.3719 0.038 Uiso calc R 1
C C4 0.7452(3) -0.4504(2) 0.32748(13) 0.0307(5) Uani d . 1
H H4 0.8886 -0.4383 0.3064 0.037 Uiso calc R 1
C C5 0.5770(3) -0.3018(2) 0.31750(12) 0.0265(4) Uani d . 1
C C6 0.3624(3) -0.3235(2) 0.35064(12) 0.0257(4) Uani d . 1
C C7 0.3191(3) -0.4867(2) 0.39277(12) 0.0263(4) Uani d . 1
H H7 0.1762 -0.4994 0.4152 0.032 Uiso calc R 1
C C8 0.6296(3) -0.1353(2) 0.27111(13) 0.0282(4) Uani d . 1
H H8 0.7745 -0.1258 0.2552 0.034 Uiso calc R 1
C C9 0.4008(3) 0.2986(2) 0.18711(13) 0.0279(5) Uani d . 1
C C10 0.4835(3) 0.4604(2) 0.13922(12) 0.0249(4) Uani d . 1
C C14 0.6997(3) 0.4681(2) 0.10537(13) 0.0309(5) Uani d . 1
H H14 0.8092 0.3675 0.1110 0.037 Uiso calc R 1
C C12 0.5847(3) 0.7747(2) 0.05618(13) 0.0316(5) Uani d . 1
H H12 0.6213 0.8815 0.0278 0.038 Uiso calc R 1
N N3 0.3748(3) 0.7722(2) 0.08795(12) 0.0348(4) Uani d . 1
C C11 0.3281(3) 0.6153(2) 0.12837(14) 0.0321(5) Uani d . 1
H H11 0.1826 0.6104 0.1504 0.039 Uiso calc R 1
O O4 0.0218(2) 0.0740(2) 0.14479(12) 0.0422(4) Uani d . 1
H H2N 0.701(4) 0.140(3) 0.1864(14) 0.036(6) Uiso d . 1
H H102 0.238(4) -0.089(4) 0.3093(19) 0.073(9) Uiso d . 1
H H112 0.113(4) -0.015(4) 0.1280(18) 0.059(8) Uiso d . 1
H H111 0.091(5) 0.133(4) 0.178(2) 0.099(11) Uiso d . 1

loop_
_atom_site_aniso_label
_atom_site_aniso_U_11
_atom_site_aniso_U_22
_atom_site_aniso_U_33
_atom_site_aniso_U_12
_atom_site_aniso_U_13
_atom_site_aniso_U_23
O1 0.0298(8) 0.0233(7) 0.0421(8) -0.0069(6) -0.0077(6) 0.0067(6)
O2 0.0269(8) 0.0248(8) 0.0551(9) -0.0017(6) 0.0033(6) 0.0022(6)
O3 0.0266(8) 0.0315(8) 0.0555(9) -0.0087(6) 0.0011(6) -0.0095(6)
N1 0.0307(9) 0.0245(9) 0.0328(9) -0.0113(7) -0.0014(7) -0.0045(6)
N2 0.0257(9) 0.0220(8) 0.0354(9) -0.0086(7) -0.0017(7) -0.0010(6)
C13 0.0293(11) 0.0289(11) 0.0347(10) -0.0082(8) 0.0011(8) -0.0019(8)
C1 0.0315(11) 0.0280(11) 0.0514(12) -0.0098(8) -0.0074(9) 0.0067(9)
C2 0.0303(11) 0.0258(10) 0.0236(9) -0.0077(8) -0.0075(7) 0.0003(7)
C3 0.0286(11) 0.0276(10) 0.0363(11) 0.0003(8) -0.0106(8) 0.0028(8)
C4 0.0241(10) 0.0339(11) 0.0342(10) -0.0088(8) -0.0071(8) 0.0013(8)
C5 0.0271(10) 0.0274(10) 0.0261(9) -0.0088(8) -0.0047(7) -0.0027(7)
C6 0.0267(10) 0.0233(10) 0.0254(9) -0.0035(8) -0.0032(7) -0.0031(7)
C7 0.0236(10) 0.0267(10) 0.0274(9) -0.0068(8) -0.0020(7) -0.0019(7)
C8 0.0268(10) 0.0295(10) 0.0300(10) -0.0097(8) -0.0046(7) -0.0036(7)
C9 0.0275(11) 0.0287(10) 0.0284(10) -0.0078(8) -0.0011(8) -0.0092(8)
C10 0.0282(10) 0.0246(10) 0.0215(9) -0.0037(8) -0.0035(7) -0.0068(7)
C14 0.0259(10) 0.0256(10) 0.0367(10) -0.0013(8) -0.0017(8) -0.0030(8)
C12 0.0371(12) 0.0250(10) 0.0310(10) -0.0074(8) -0.0053(8) 0.0009(7)
N3 0.0349(10) 0.0256(9) 0.0419(10) -0.0006(7) -0.0111(7) -0.0020(7)
C11 0.0277(10) 0.0297(11) 0.0383(11) -0.0037(8) -0.0074(8) -0.0044(8)
O4 0.0275(8) 0.0293(8) 0.0675(11) -0.0040(7) -0.0075(7) -0.0046(7)

loop_
_atom_type_symbol
_atom_type_description
_atom_type_scat_dispersion_real
_atom_type_scat_dispersion_imag
_atom_type_scat_source
C C 0.0033 0.0016 'International Tables Vol C Tables 4.2.6.8 and 6.1.1.4'
H H 0.0000 0.0000 'International Tables Vol C Tables 4.2.6.8 and 6.1.1.4'
N N 0.0061 0.0033 'International Tables Vol C Tables 4.2.6.8 and 6.1.1.4'
O O 0.0106 0.0060 'International Tables Vol C Tables 4.2.6.8 and 6.1.1.4'

loop_
_geom_angle_atom_site_label_1
_geom_angle_atom_site_label_2
_geom_angle_atom_site_label_3
_geom_angle
_geom_angle_publ_flag
C2 O1 C1 118.13(14) y
C6 O2 H102 108.7(17) ?
C8 N1 N2 116.23(16) y
C9 N2 N1 118.30(16) y
C9 N2 H2N 125.4(13) ?
N1 N2 H2N 116.3(13) ?
C12 C13 C14 119.26(18) ?
C12 C13 H13 120.4 ?
C14 C13 H13 120.4 ?
O1 C1 H1A 109.5 ?
O1 C1 H1B 109.5 ?
H1A C1 H1B 109.5 ?
O1 C1 H1C 109.5 ?
H1A C1 H1C 109.5 ?
H1B C1 H1C 109.5 ?
O1 C2 C7 124.06(17) ?
O1 C2 C3 115.39(16) ?
C7 C2 C3 120.54(16) ?
C4 C3 C2 119.15(17) ?
C4 C3 H3 120.4 ?
C2 C3 H3 120.4 ?
C3 C4 C5 122.02(18) ?
C3 C4 H4 119.0 ?
C5 C4 H4 119.0 ?
C4 C5 C6 117.77(16) ?
C4 C5 C8 119.40(17) ?
C6 C5 C8 122.80(17) ?
O2 C6 C7 116.84(17) ?
O2 C6 C5 122.24(16) ?
C7 C6 C5 120.92(17) ?
C6 C7 C2 119.59(17) ?
C6 C7 H7 120.2 ?
C2 C7 H7 120.2 ?
N1 C8 C5 121.52(18) ?
N1 C8 H8 119.2 ?
C5 C8 H8 119.2 ?
O3 C9 N2 122.41(17) y
O3 C9 C10 120.84(17) y
N2 C9 C10 116.75(16) ?
C14 C10 C11 117.70(17) ?
C14 C10 C9 125.72(16) ?
C11 C10 C9 116.57(17) ?
C13 C14 C10 118.78(17) ?
C13 C14 H14 120.6 ?
C10 C14 H14 120.6 ?
N3 C12 C13 123.61(17) ?
N3 C12 H12 118.2 ?
C13 C12 H12 118.2 ?
C12 N3 C11 116.51(17) ?
N3 C11 C10 124.14(18) ?
N3 C11 H11 117.9 ?
C10 C11 H11 117.9 ?
H112 O4 H111 106(3) ?

loop_
_geom_bond_atom_site_label_1
_geom_bond_atom_site_label_2
_geom_bond_distance
_geom_bond_publ_flag
O1 C2 1.360(2) y
O1 C1 1.430(2) y
O2 C6 1.353(2) ?
O2 H102 0.93(3) ?
O3 C9 1.227(2) y
N1 C8 1.283(2) y
N1 N2 1.386(2) y
N2 C9 1.352(2) y
N2 H2N 0.93(2) ?
C13 C12 1.375(3) ?
C13 C14 1.381(3) ?
C13 H13 0.9300 ?
C1 H1A 0.9600 ?
C1 H1B 0.9600 ?
C1 H1C 0.9600 ?
C2 C7 1.389(3) ?
C2 C3 1.394(3) ?
C3 C4 1.373(3) ?
C3 H3 0.9300 ?
C4 C5 1.401(3) ?
C4 H4 0.9300 ?
C5 C6 1.402(3) ?
C5 C8 1.446(3) y
C6 C7 1.388(3) ?
C7 H7 0.9300 ?
C8 H8 0.9300 ?
C9 C10 1.498(3) ?
C10 C14 1.384(3) ?
C10 C11 1.388(3) ?
C14 H14 0.9300 ?
C12 N3 1.333(3) ?
C12 H12 0.9300 ?
N3 C11 1.345(2) ?
C11 H11 0.9300 ?
O4 H112 0.83(3) ?
O4 H111 0.95(3) ?

loop_
_geom_hbond_atom_site_label_D
_geom_hbond_atom_site_label_H
_geom_hbond_atom_site_label_A
_geom_hbond_site_symmetry_A
_geom_hbond_distance_DH
_geom_hbond_distance_HA
_geom_hbond_distance_DA
_geom_hbond_angle_DHA
_geom_hbond_publ_flag
N2 H2N O4 1_655 0.93(3) 1.99(3) 2.902(3) 170(2) y
O4 H111 O3 . 0.95(3) 1.83(3) 2.749(2) 161(3) y
O4 H112 N3 1_545 0.83(3) 2.12(3) 2.950(3) 173(3) y

loop_
_geom_torsion_atom_site_label_1
_geom_torsion_atom_site_label_2
_geom_torsion_atom_site_label_3
_geom_torsion_atom_site_label_4
_geom_torsion
C8 N1 N2 C9 -176.53(16)
C1 O1 C2 C7 1.4(3)
C1 O1 C2 C3 -177.29(16)
O1 C2 C3 C4 -179.94(16)
C7 C2 C3 C4 1.3(3)
C2 C3 C4 C5 -1.5(3)
C3 C4 C5 C6 0.5(3)
C3 C4 C5 C8 -177.43(17)
C4 C5 C6 O2 -178.30(17)
C8 C5 C6 O2 -0.4(3)
C4 C5 C6 C7 0.6(3)
C8 C5 C6 C7 178.51(16)
O2 C6 C7 C2 178.21(16)
C5 C6 C7 C2 -0.8(3)
O1 C2 C7 C6 -178.84(16)
C3 C2 C7 C6 -0.2(3)
N2 N1 C8 C5 -178.34(15)
C4 C5 C8 N1 172.82(17)
C6 C5 C8 N1 -5.0(3)
N1 N2 C9 O3 -1.6(3)
N1 N2 C9 C10 178.12(14)
O3 C9 C10 C14 -175.51(17)
N2 C9 C10 C14 4.8(3)
O3 C9 C10 C11 4.6(3)
N2 C9 C10 C11 -175.08(16)
C12 C13 C14 C10 0.4(3)
C11 C10 C14 C13 0.1(3)
C9 C10 C14 C13 -179.79(16)
C14 C13 C12 N3 -0.4(3)
C13 C12 N3 C11 -0.1(3)
C12 N3 C11 C10 0.6(3)
C14 C10 C11 N3 -0.6(3)
C9 C10 C11 N3 179.28(16)

loop_
_cod_related_entry_id
_cod_related_entry_database
_cod_related_entry_code
1 ChemSpider 30655210
